data_2023229
loop_
_publ_author_name
'Loukopoulos, Edward'
'Papatriantafyllopoulou, Constantina'
'Moushi, Eleni'
'Kitos, Alexandros A.'
'Tasiopoulos, Anastasios J.'
'Perlepes, Spyros P.'
'Nastopoulos, Vassilios'

_publ_section_title
;
 Solvatomorphism in a series of copper(II) complexes with the
 5-phenylimidazole/perchlorate system as ligands.
;
_journal_issue 'Pt 4'
_journal_name_full 'Acta crystallographica Section B, Structural science, crystal engineering and materials'
_journal_page_first 347
_journal_page_last 359
_journal_paper_doi 10.1107/S2052520624005948
_journal_volume 80
_journal_year 2024
_chemical_formula_moiety 'C36 H32 Cl2 Cu N8 O8, 2(C3 H6 O)'
_chemical_formula_sum 'C42 H44 Cl2 Cu N8 O10'
_chemical_formula_weight 955.29
_space_group_crystal_system triclinic
_space_group_IT_number 2
_space_group_name_Hall '-P 1'
_space_group_name_H-M_alt 'P -1'
_atom_sites_solution_hydrogens mixed
_atom_sites_solution_primary direct
_atom_sites_solution_secondary difmap
_audit_creation_method SHELXL-2014/7
_cell_angle_alpha 69.117(6)
_cell_angle_beta 80.660(5)
_cell_angle_gamma 68.833(5)
_cell_formula_units_Z 1
_cell_length_a 9.4814(4)
_cell_length_b 9.7136(5)
_cell_length_c 13.3146(9)
_cell_measurement_reflns_used 2736
_cell_measurement_temperature 100(2)
_cell_measurement_theta_max 29.2670
_cell_measurement_theta_min 5.0260
_cell_volume 1067.61(11)
_computing_cell_refinement 'CrysAlisPro 1.171.38.43 (Rigaku OD, 2015)'
_computing_data_collection 'CrysAlisPro 1.171.38.43 (Rigaku OD, 2015)'
_computing_data_reduction 'CrysAlisPro 1.171.38.43 (Rigaku OD, 2015)'
_computing_molecular_graphics 'PLATON v.270519 (Spek, 2009); MERCURY v.2020.3.0 (Macrae et al., 2020)'
_computing_publication_material 'WINGX v.2018.3 (Farrugia, 2012); OLEX2 v.1.3.0 (Dolomanov et al., 2009)'
_computing_structure_refinement 'SHELXL-2014/7 (Sheldrick, 2015)'
_computing_structure_solution 'SHELXT-2018/2 (Sheldrick, 2015); SIR92 (Altomare et al., 1994)'
_diffrn_ambient_temperature 100(2)
_diffrn_detector_area_resol_mean 10.4223
_diffrn_measured_fraction_theta_full 0.998
_diffrn_measured_fraction_theta_max 0.984
_diffrn_measurement_device_type 'Oxford Diffraction SuperNova with Atlas CCD detector'
_diffrn_measurement_method '\w scans'
_diffrn_radiation_type MoK\a
_diffrn_radiation_wavelength 0.71073
_diffrn_reflns_av_R_equivalents 0.0449
_diffrn_reflns_av_unetI/netI 0.0695
_diffrn_reflns_Laue_measured_fraction_full 0.998
_diffrn_reflns_Laue_measured_fraction_max 0.984
_diffrn_reflns_limit_h_max 11
_diffrn_reflns_limit_h_min -12
_diffrn_reflns_limit_k_max 12
_diffrn_reflns_limit_k_min -11
_diffrn_reflns_limit_l_max 16
_diffrn_reflns_limit_l_min -14
_diffrn_reflns_number 8762
_diffrn_reflns_point_group_measured_fraction_full 0.998
_diffrn_reflns_point_group_measured_fraction_max 0.984
_diffrn_reflns_theta_full 25.242
_diffrn_reflns_theta_max 26.999
_diffrn_reflns_theta_min 2.880
_diffrn_source 'SuperNova (Mo) X-ray Source'
_exptl_absorpt_coefficient_mu 0.705
_exptl_absorpt_correction_T_max 1.000
_exptl_absorpt_correction_T_min 0.586
_exptl_absorpt_correction_type multi-scan
_exptl_absorpt_process_details
;
CrysAlisPro 1.171.38.43 (Rigaku Oxford Diffraction, 2015)
Empirical absorption correction using spherical harmonics,
 implemented in SCALE3 ABSPACK scaling algorithm.
;
_exptl_crystal_colour purple
_exptl_crystal_density_diffrn 1.486
_exptl_crystal_density_method 'not measured'
_exptl_crystal_description prism
_exptl_crystal_F_000 495
_exptl_crystal_size_max 0.16
_exptl_crystal_size_mid 0.11
_exptl_crystal_size_min 0.10
_refine_diff_density_max 0.857
_refine_diff_density_min -0.856
_refine_diff_density_rms 0.090
_refine_ls_extinction_method none
_refine_ls_goodness_of_fit_ref 1.062
_refine_ls_hydrogen_treatment mixed
_refine_ls_matrix_type full
_refine_ls_number_parameters 294
_refine_ls_number_reflns 4579
_refine_ls_number_restraints 1
_refine_ls_restrained_S_all 1.062
_refine_ls_R_factor_all 0.0727
_refine_ls_R_factor_gt 0.0517
_refine_ls_shift/su_max 0.001
_refine_ls_shift/su_mean 0.000
_refine_ls_structure_factor_coef Fsqd
_refine_ls_weighting_details 'w=1/[\s^2^(Fo^2^)+(0.0548P)^2^+0.4849P] where P=(Fo^2^+2Fc^2^)/3'
_refine_ls_weighting_scheme calc
_refine_ls_wR_factor_gt 0.1189
_refine_ls_wR_factor_ref 0.1348
_reflns_Friedel_coverage 0.000
_reflns_number_gt 3483
_reflns_number_total 4579
_reflns_threshold_expression 'I > 2\s(I)'
_cod_data_source_file aw5090sup1.cif
_cod_data_source_block 8
_cod_depositor_comments 'Adding full bibliography for 2023223--2023233.cif.'
_cod_database_code 2023229
_cod_database_fobs_code 2023229
_shelx_shelxl_version_number 2014/7
_shelx_space_group_comment
;
The symmetry employed for this shelxl refinement is uniquely defined
by the following loop, which should always be used as a source of
symmetry information in preference to the above space-group names.
They are only intended as comments.
;
_shelx_estimated_absorpt_t_min 0.896
_shelx_estimated_absorpt_t_max 0.933

loop_
_space_group_symop_operation_xyz
'x, y, z'
'-x, -y, -z'

loop_
_atom_site_label
_atom_site_type_symbol
_atom_site_fract_x
_atom_site_fract_y
_atom_site_fract_z
_atom_site_U_iso_or_equiv
_atom_site_adp_type
_atom_site_occupancy
_atom_site_site_symmetry_order
_atom_site_calc_flag
_atom_site_refinement_flags_posn
_atom_site_refinement_flags_adp
_atom_site_refinement_flags_occupancy
_atom_site_disorder_assembly
_atom_site_disorder_group
Cu Cu 0.0000 0.0000 0.5000 0.01941(16) Uani 1 2 d S . P . .
N1A N -0.2753(3) 0.4572(3) 0.4290(2) 0.0218(5) Uani 1 1 d D . . . .
H1A H -0.288(4) 0.545(2) 0.436(3) 0.033 Uiso 1 1 d D U . . .
C2A C -0.1527(3) 0.3337(3) 0.4674(2) 0.0217(6) Uani 1 1 d . . . . .
H2A H -0.0705 0.3364 0.4982 0.026 Uiso 1 1 calc R U . . .
N3A N -0.1627(2) 0.2082(3) 0.4562(2) 0.0202(5) Uani 1 1 d . . . . .
C4A C -0.2989(3) 0.2542(3) 0.4088(2) 0.0209(6) Uani 1 1 d . . . . .
H4A H -0.3366 0.1879 0.3909 0.025 Uiso 1 1 calc R U . . .
C5A C -0.3707(3) 0.4103(3) 0.3917(2) 0.0201(6) Uani 1 1 d . . . . .
C6A C -0.5164(3) 0.5148(3) 0.3430(2) 0.0212(6) Uani 1 1 d . . . . .
C7A C -0.5507(3) 0.6772(3) 0.3044(3) 0.0260(7) Uani 1 1 d . . . . .
H7A H -0.4789 0.7221 0.3087 0.031 Uiso 1 1 calc R U . . .
C8A C -0.6894(4) 0.7721(4) 0.2599(3) 0.0295(7) Uani 1 1 d . . . . .
H8A H -0.7120 0.8821 0.2333 0.035 Uiso 1 1 calc R U . . .
C9A C -0.7953(3) 0.7083(4) 0.2537(3) 0.0292(7) Uani 1 1 d . . . . .
H9A H -0.8909 0.7743 0.2242 0.035 Uiso 1 1 calc R U . . .
C10A C -0.7617(3) 0.5478(4) 0.2906(3) 0.0297(7) Uani 1 1 d . . . . .
H10A H -0.8333 0.5034 0.2852 0.036 Uiso 1 1 calc R U . . .
C11A C -0.6230(3) 0.4521(4) 0.3357(3) 0.0251(7) Uani 1 1 d . . . . .
H11A H -0.6010 0.3421 0.3619 0.030 Uiso 1 1 calc R U . . .
N1B N 0.3161(3) 0.1490(3) 0.2740(2) 0.0225(6) Uani 1 1 d . . . . .
H1B H 0.410(4) 0.145(4) 0.259(3) 0.034 Uiso 1 1 d . U . . .
C2B C 0.2715(3) 0.0715(3) 0.3720(3) 0.0227(6) Uani 1 1 d . . . . .
H2B H 0.3354 0.0147 0.4316 0.027 Uiso 1 1 calc R U . . .
N3B N 0.1281(3) 0.0841(3) 0.3752(2) 0.0212(5) Uani 1 1 d . . . . .
C4B C 0.0791(3) 0.1737(3) 0.2724(3) 0.0217(6) Uani 1 1 d . . . . .
H4B H -0.0206 0.2024 0.2498 0.026 Uiso 1 1 calc R U . . .
C5B C 0.1949(3) 0.2149(3) 0.2080(3) 0.0212(6) Uani 1 1 d . . . . .
C6B C 0.2045(3) 0.3041(3) 0.0933(3) 0.0239(7) Uani 1 1 d . . . . .
C7B C 0.2942(4) 0.3995(4) 0.0550(3) 0.0341(8) Uani 1 1 d . . . . .
H7B H 0.3489 0.4110 0.1037 0.041 Uiso 1 1 calc R U . . .
C8B C 0.3038(4) 0.4782(4) -0.0549(3) 0.0442(10) Uani 1 1 d . . . . .
H8B H 0.3666 0.5418 -0.0812 0.053 Uiso 1 1 calc R U . . .
C9B C 0.2236(4) 0.4643(4) -0.1251(3) 0.0421(10) Uani 1 1 d . . . . .
H9B H 0.2317 0.5176 -0.1999 0.050 Uiso 1 1 calc R U . . .
C10B C 0.1311(4) 0.3740(4) -0.0884(3) 0.0395(9) Uani 1 1 d . . . . .
H10B H 0.0735 0.3668 -0.1373 0.047 Uiso 1 1 calc R U . . .
C11B C 0.1225(4) 0.2931(4) 0.0210(3) 0.0304(7) Uani 1 1 d . . . . .
H11B H 0.0597 0.2295 0.0464 0.037 Uiso 1 1 calc R U . . .
Cl Cl 0.22342(8) 0.16061(8) 0.62128(6) 0.02379(19) Uani 1 1 d . . . . .
O1 O 0.1220(2) 0.0774(2) 0.62806(18) 0.0254(5) Uani 1 1 d . . . . .
O2 O 0.3752(2) 0.0722(3) 0.5974(2) 0.0327(6) Uani 1 1 d . . . . .
O3 O 0.2175(2) 0.1888(3) 0.7209(2) 0.0338(6) Uani 1 1 d . . . . .
O4 O 0.1778(2) 0.3086(2) 0.5359(2) 0.0329(6) Uani 1 1 d . . . . .
C12 C 0.6675(3) 0.1128(4) 0.1203(3) 0.0307(8) Uani 1 1 d . . . . .
O5 O 0.6026(2) 0.1788(3) 0.18518(19) 0.0294(5) Uani 1 1 d . . . . .
C13 C 0.5917(4) 0.0436(4) 0.0704(3) 0.0398(9) Uani 1 1 d . . . . .
H13A H 0.4950 0.0409 0.1089 0.060 Uiso 1 1 calc R U . . .
H13B H 0.6569 -0.0628 0.0748 0.060 Uiso 1 1 calc R U . . .
H13C H 0.5737 0.1072 -0.0052 0.060 Uiso 1 1 calc R U . . .
C14 C 0.8278(4) 0.1021(5) 0.0827(4) 0.0506(11) Uani 1 1 d . . . . .
H14A H 0.8291 0.1760 0.0099 0.076 Uiso 1 1 calc R U . . .
H14B H 0.8852 -0.0041 0.0820 0.076 Uiso 1 1 calc R U . . .
H14C H 0.8740 0.1276 0.1315 0.076 Uiso 1 1 calc R U . . .

loop_
_atom_site_aniso_label
_atom_site_aniso_U_11
_atom_site_aniso_U_22
_atom_site_aniso_U_33
_atom_site_aniso_U_23
_atom_site_aniso_U_13
_atom_site_aniso_U_12
Cu 0.0183(3) 0.0178(3) 0.0185(3) -0.0032(2) -0.00156(19) -0.00400(19)
N1A 0.0254(12) 0.0162(12) 0.0245(15) -0.0081(11) -0.0040(10) -0.0049(10)
C2A 0.0210(14) 0.0207(15) 0.0201(17) -0.0026(12) -0.0041(12) -0.0058(11)
N3A 0.0199(12) 0.0195(13) 0.0190(14) -0.0038(10) -0.0003(10) -0.0066(10)
C4A 0.0220(14) 0.0220(15) 0.0180(17) -0.0046(12) -0.0016(12) -0.0080(12)
C5A 0.0210(14) 0.0223(15) 0.0156(16) -0.0046(12) 0.0006(11) -0.0077(11)
C6A 0.0239(14) 0.0209(15) 0.0171(16) -0.0079(12) -0.0003(12) -0.0040(11)
C7A 0.0256(15) 0.0220(16) 0.0297(19) -0.0078(14) -0.0028(13) -0.0069(12)
C8A 0.0343(17) 0.0186(16) 0.028(2) -0.0057(14) -0.0046(14) -0.0008(13)
C9A 0.0236(15) 0.0325(18) 0.0257(19) -0.0126(15) -0.0058(13) 0.0026(13)
C10A 0.0267(16) 0.0354(18) 0.030(2) -0.0117(15) -0.0044(14) -0.0106(13)
C11A 0.0257(15) 0.0222(16) 0.0258(18) -0.0076(13) -0.0036(13) -0.0053(12)
N1B 0.0194(12) 0.0265(14) 0.0224(15) -0.0079(11) 0.0014(10) -0.0094(10)
C2B 0.0250(15) 0.0235(16) 0.0195(17) -0.0072(13) -0.0023(12) -0.0071(12)
N3B 0.0210(12) 0.0192(13) 0.0212(15) -0.0054(11) -0.0015(10) -0.0051(10)
C4B 0.0225(14) 0.0197(15) 0.0198(17) -0.0040(12) -0.0025(12) -0.0050(11)
C5B 0.0208(14) 0.0178(14) 0.0222(17) -0.0055(12) -0.0017(12) -0.0037(11)
C6B 0.0233(15) 0.0200(15) 0.0215(18) -0.0058(13) 0.0014(12) -0.0012(12)
C7B 0.0292(17) 0.0292(18) 0.032(2) -0.0002(15) 0.0014(14) -0.0072(13)
C8B 0.0361(19) 0.035(2) 0.042(3) 0.0042(17) 0.0075(17) -0.0090(16)
C9B 0.040(2) 0.037(2) 0.021(2) 0.0008(16) 0.0082(16) 0.0046(16)
C10B 0.044(2) 0.038(2) 0.023(2) -0.0105(16) -0.0042(16) 0.0028(16)
C11B 0.0333(17) 0.0283(17) 0.0246(19) -0.0074(14) -0.0003(14) -0.0059(13)
Cl 0.0234(4) 0.0229(4) 0.0267(4) -0.0086(3) -0.0042(3) -0.0075(3)
O1 0.0257(11) 0.0217(11) 0.0293(13) -0.0078(9) -0.0018(9) -0.0086(9)
O2 0.0222(11) 0.0412(14) 0.0337(15) -0.0130(11) -0.0023(10) -0.0079(10)
O3 0.0404(13) 0.0366(13) 0.0306(14) -0.0170(11) -0.0063(10) -0.0116(10)
O4 0.0387(13) 0.0238(12) 0.0368(15) -0.0027(10) -0.0109(11) -0.0140(10)
C12 0.0266(16) 0.0357(19) 0.027(2) -0.0082(16) -0.0030(14) -0.0086(14)
O5 0.0256(11) 0.0321(12) 0.0306(14) -0.0089(11) -0.0005(10) -0.0110(9)
C13 0.0361(19) 0.045(2) 0.043(2) -0.0230(19) -0.0079(16) -0.0065(16)
C14 0.034(2) 0.077(3) 0.049(3) -0.027(2) 0.0093(18) -0.0260(19)

loop_
_atom_type_symbol
_atom_type_description
_atom_type_scat_dispersion_real
_atom_type_scat_dispersion_imag
_atom_type_scat_source
C C 0.0033 0.0016 'International Tables Vol C Tables 4.2.6.8 and 6.1.1.4'
H H 0.0000 0.0000 'International Tables Vol C Tables 4.2.6.8 and 6.1.1.4'
N N 0.0061 0.0033 'International Tables Vol C Tables 4.2.6.8 and 6.1.1.4'
O O 0.0106 0.0060 'International Tables Vol C Tables 4.2.6.8 and 6.1.1.4'
Cl Cl 0.1484 0.1585 'International Tables Vol C Tables 4.2.6.8 and 6.1.1.4'
Cu Cu 0.3201 1.2651 'International Tables Vol C Tables 4.2.6.8 and 6.1.1.4'

loop_
_geom_angle_atom_site_label_1
_geom_angle_atom_site_label_2
_geom_angle_atom_site_label_3
_geom_angle
_geom_angle_site_symmetry_1
_geom_angle_site_symmetry_3
_geom_angle_publ_flag
N3B Cu N3B 180.0 2_556 . ?
N3B Cu N3A 91.61(9) 2_556 . ?
N3B Cu N3A 88.39(9) . . ?
N3B Cu N3A 88.39(9) 2_556 2_556 ?
N3B Cu N3A 91.61(9) . 2_556 ?
N3A Cu N3A 180.0 . 2_556 ?
C2A N1A C5A 109.0(2) . . ?
C2A N1A H1A 121(2) . . ?
C5A N1A H1A 130(2) . . ?
N3A C2A N1A 110.2(3) . . ?
N3A C2A H2A 124.9 . . ?
N1A C2A H2A 124.9 . . ?
C2A N3A C4A 106.5(2) . . ?
C2A N3A Cu 122.86(19) . . ?
C4A N3A Cu 130.7(2) . . ?
C5A C4A N3A 109.2(3) . . ?
C5A C4A H4A 125.4 . . ?
N3A C4A H4A 125.4 . . ?
C4A C5A N1A 105.1(2) . . ?
C4A C5A C6A 130.6(3) . . ?
N1A C5A C6A 124.3(3) . . ?
C11A C6A C7A 118.9(3) . . ?
C11A C6A C5A 119.6(3) . . ?
C7A C6A C5A 121.5(3) . . ?
C8A C7A C6A 119.9(3) . . ?
C8A C7A H7A 120.0 . . ?
C6A C7A H7A 120.0 . . ?
C9A C8A C7A 120.6(3) . . ?
C9A C8A H8A 119.7 . . ?
C7A C8A H8A 119.7 . . ?
C8A C9A C10A 119.8(3) . . ?
C8A C9A H9A 120.1 . . ?
C10A C9A H9A 120.1 . . ?
C9A C10A C11A 119.8(3) . . ?
C9A C10A H10A 120.1 . . ?
C11A C10A H10A 120.1 . . ?
C6A C11A C10A 120.9(3) . . ?
C6A C11A H11A 119.6 . . ?
C10A C11A H11A 119.6 . . ?
C2B N1B C5B 108.2(2) . . ?
C2B N1B H1B 121(2) . . ?
C5B N1B H1B 130(2) . . ?
N3B C2B N1B 111.4(3) . . ?
N3B C2B H2B 124.3 . . ?
N1B C2B H2B 124.3 . . ?
C2B N3B C4B 105.5(2) . . ?
C2B N3B Cu 128.9(2) . . ?
C4B N3B Cu 125.55(18) . . ?
C5B C4B N3B 110.1(3) . . ?
C5B C4B H4B 125.0 . . ?
N3B C4B H4B 125.0 . . ?
C4B C5B N1B 104.9(3) . . ?
C4B C5B C6B 132.0(3) . . ?
N1B C5B C6B 123.1(3) . . ?
C11B C6B C7B 118.9(3) . . ?
C11B C6B C5B 119.4(3) . . ?
C7B C6B C5B 121.8(3) . . ?
C6B C7B C8B 119.8(4) . . ?
C6B C7B H7B 120.1 . . ?
C8B C7B H7B 120.1 . . ?
C9B C8B C7B 120.4(3) . . ?
C9B C8B H8B 119.8 . . ?
C7B C8B H8B 119.8 . . ?
C8B C9B C10B 120.6(3) . . ?
C8B C9B H9B 119.7 . . ?
C10B C9B H9B 119.7 . . ?
C9B C10B C11B 119.5(4) . . ?
C9B C10B H10B 120.3 . . ?
C11B C10B H10B 120.3 . . ?
C6B C11B C10B 120.8(3) . . ?
C6B C11B H11B 119.6 . . ?
C10B C11B H11B 119.6 . . ?
O3 Cl O2 109.89(14) . . ?
O3 Cl O1 110.05(13) . . ?
O2 Cl O1 110.00(13) . . ?
O3 Cl O4 109.00(14) . . ?
O2 Cl O4 108.90(14) . . ?
O1 Cl O4 108.98(13) . . ?
O5 C12 C13 122.5(3) . . ?
O5 C12 C14 121.2(3) . . ?
C13 C12 C14 116.3(3) . . ?
C12 C13 H13A 109.5 . . ?
C12 C13 H13B 109.5 . . ?
H13A C13 H13B 109.5 . . ?
C12 C13 H13C 109.5 . . ?
H13A C13 H13C 109.5 . . ?
H13B C13 H13C 109.5 . . ?
C12 C14 H14A 109.5 . . ?
C12 C14 H14B 109.5 . . ?
H14A C14 H14B 109.5 . . ?
C12 C14 H14C 109.5 . . ?
H14A C14 H14C 109.5 . . ?
H14B C14 H14C 109.5 . . ?

loop_
_geom_bond_atom_site_label_1
_geom_bond_atom_site_label_2
_geom_bond_distance
_geom_bond_site_symmetry_2
_geom_bond_publ_flag
Cu N3B 2.000(2) 2_556 ?
Cu N3B 2.000(2) . ?
Cu N3A 2.002(2) . ?
Cu N3A 2.002(2) 2_556 ?
N1A C2A 1.341(4) . ?
N1A C5A 1.371(4) . ?
N1A H1A 0.851(10) . ?
C2A N3A 1.318(4) . ?
C2A H2A 0.9500 . ?
N3A C4A 1.384(4) . ?
C4A C5A 1.368(4) . ?
C4A H4A 0.9500 . ?
C5A C6A 1.472(4) . ?
C6A C11A 1.386(4) . ?
C6A C7A 1.401(4) . ?
C7A C8A 1.385(4) . ?
C7A H7A 0.9500 . ?
C8A C9A 1.383(5) . ?
C8A H8A 0.9500 . ?
C9A C10A 1.385(5) . ?
C9A H9A 0.9500 . ?
C10A C11A 1.389(4) . ?
C10A H10A 0.9500 . ?
C11A H11A 0.9500 . ?
N1B C2B 1.341(4) . ?
N1B C5B 1.378(4) . ?
N1B H1B 0.87(3) . ?
C2B N3B 1.316(4) . ?
C2B H2B 0.9500 . ?
N3B C4B 1.383(4) . ?
C4B C5B 1.366(4) . ?
C4B H4B 0.9500 . ?
C5B C6B 1.470(4) . ?
C6B C11B 1.385(5) . ?
C6B C7B 1.391(4) . ?
C7B C8B 1.395(5) . ?
C7B H7B 0.9500 . ?
C8B C9B 1.365(6) . ?
C8B H8B 0.9500 . ?
C9B C10B 1.374(5) . ?
C9B H9B 0.9500 . ?
C10B C11B 1.392(5) . ?
C10B H10B 0.9500 . ?
C11B H11B 0.9500 . ?
Cl O3 1.436(3) . ?
Cl O2 1.436(2) . ?
Cl O1 1.438(2) . ?
Cl O4 1.447(2) . ?
C12 O5 1.213(4) . ?
C12 C13 1.494(5) . ?
C12 C14 1.500(5) . ?
C13 H13A 0.9800 . ?
C13 H13B 0.9800 . ?
C13 H13C 0.9800 . ?
C14 H14A 0.9800 . ?
C14 H14B 0.9800 . ?
C14 H14C 0.9800 . ?
